data_4104153
loop_
_publ_author_name
'Charles Daniel'
'Hans Hartl'

_publ_section_title
;
 A Mixed-Valence VIV/VV Alkoxo-polyoxovanadium Cluster Series
 [V6O8(OCH3)11]n+/-: Exploring the Influence of a \m-Oxo Ligand in a Spin
 Frustrated Structure
;
_journal_name_full 'Journal of the American Chemical Society'
_journal_page_first 5101
_journal_page_last 5114
_journal_paper_doi 10.1021/ja8073648
_journal_volume 131
_journal_year 2009
_chemical_formula_moiety '(CH3O)11 V6O8'
_chemical_formula_sum 'C11 H33 O19 V6'
_chemical_formula_weight 775.01
_chemical_name_systematic
;
 undeca-methoxo-octa-oxo-hexavanadium 
;
_space_group_IT_number 14
_symmetry_cell_setting monoclinic
_symmetry_space_group_name_Hall '-P 2yn'
_symmetry_space_group_name_H-M 'P 1 21/n 1'
_atom_sites_solution_hydrogens geom
_atom_sites_solution_primary direct
_atom_sites_solution_secondary difmap
_audit_creation_method SHELXL-97
_cell_angle_alpha 90.00
_cell_angle_beta 97.720(4)
_cell_angle_gamma 90.00
_cell_formula_units_Z 2
_cell_length_a 10.1160(19)
_cell_length_b 13.004(3)
_cell_length_c 10.385(2)
_cell_measurement_reflns_used all
_cell_measurement_temperature 173(2)
_cell_measurement_theta_max 30.53
_cell_measurement_theta_min 2.52
_cell_volume 1353.7(5)
_computing_cell_refinement 'BRUKER SMART'
_computing_data_collection 'BRUKER SMART'
_computing_data_reduction 'BRUKER SAINT'
_computing_molecular_graphics DIAMOND
_computing_structure_refinement 'SHELXL-97 (Sheldrick, 1997)'
_computing_structure_solution 'SHELXL-97 (Sheldrick, 1997)'
_diffrn_ambient_temperature 173(2)
_diffrn_measured_fraction_theta_full 0.999
_diffrn_measured_fraction_theta_max 0.999
_diffrn_measurement_device_type 'CCD area detector'
_diffrn_measurement_method 'phi and omega scans with 0.3 deg in omega'
_diffrn_radiation_monochromator graphite
_diffrn_radiation_source 'fine-focus sealed tube'
_diffrn_radiation_type MoK\a
_diffrn_radiation_wavelength 0.71073
_diffrn_reflns_av_R_equivalents 0.0164
_diffrn_reflns_av_sigmaI/netI 0.0101
_diffrn_reflns_limit_h_max 14
_diffrn_reflns_limit_h_min -14
_diffrn_reflns_limit_k_max 17
_diffrn_reflns_limit_k_min -18
_diffrn_reflns_limit_l_max 14
_diffrn_reflns_limit_l_min -14
_diffrn_reflns_number 27410
_diffrn_reflns_theta_full 30.53
_diffrn_reflns_theta_max 30.53
_diffrn_reflns_theta_min 2.52
_exptl_absorpt_coefficient_mu 2.063
_exptl_absorpt_correction_T_max 0.52
_exptl_absorpt_correction_T_min 0.46
_exptl_absorpt_correction_type empirical
_exptl_absorpt_process_details SADABS
_exptl_crystal_colour black
_exptl_crystal_density_diffrn 1.901
_exptl_crystal_density_method 'not measured'
_exptl_crystal_description octahedron
_exptl_crystal_F_000 778
_exptl_crystal_size_max 0.43
_exptl_crystal_size_mid 0.29
_exptl_crystal_size_min 0.26
_refine_diff_density_max 1.153
_refine_diff_density_min -0.812
_refine_diff_density_rms 0.074
_refine_ls_extinction_coef SHELXL
_refine_ls_extinction_method none
_refine_ls_goodness_of_fit_ref 0.898
_refine_ls_hydrogen_treatment none
_refine_ls_matrix_type full
_refine_ls_number_parameters 216
_refine_ls_number_reflns 4137
_refine_ls_number_restraints 0
_refine_ls_restrained_S_all 0.898
_refine_ls_R_factor_all 0.0385
_refine_ls_R_factor_gt 0.0318
_refine_ls_shift/su_max 0.036
_refine_ls_shift/su_mean 0.002
_refine_ls_structure_factor_coef Fsqd
_refine_ls_weighting_details 'calc w=1/[\s^2^(Fo^2^)+(0.0461P)^2^+2.0588P] where P=(Fo^2^+2Fc^2^)/3'
_refine_ls_weighting_scheme calc
_refine_ls_wR_factor_gt 0.0819
_refine_ls_wR_factor_ref 0.0887
_reflns_number_gt 3615
_reflns_number_total 4137
_reflns_threshold_expression >2sigma(I)
_cod_data_source_file ja8073648_si_001.cif
_cod_data_source_block onc
_cod_original_cell_volume 1353.8(4)
_cod_original_sg_symbol_H-M P21/n
_cod_database_code 4104153

loop_
_symmetry_equiv_pos_as_xyz
'x, y, z'
'-x+1/2, y+1/2, -z+1/2'
'-x, -y, -z'
'x-1/2, -y-1/2, z-1/2'

loop_
_atom_site_label
_atom_site_type_symbol
_atom_site_fract_x
_atom_site_fract_y
_atom_site_fract_z
_atom_site_U_iso_or_equiv
_atom_site_adp_type
_atom_site_occupancy
_atom_site_symmetry_multiplicity
_atom_site_calc_flag
_atom_site_refinement_flags
_atom_site_disorder_assembly
_atom_site_disorder_group
C12 C 0.8116(3) 0.0548(3) 0.8012(3) 0.0584(8) Uani 1 1 d . A .
H12A H 0.8929 0.0832 0.8453 0.088 Uiso 1 1 calc R . .
H12B H 0.7895 0.0883 0.7188 0.088 Uiso 1 1 calc R . .
H12C H 0.8231 -0.0175 0.7878 0.088 Uiso 1 1 calc R . .
C13A C 0.5550(5) 0.2816(3) 0.8658(6) 0.0537(13) Uani 0.588(6) 1 d P A 1
H13A H 0.5523 0.2884 0.7735 0.081 Uiso 0.588(6) 1 calc PR A 1
H13B H 0.6460 0.2756 0.9055 0.081 Uiso 0.588(6) 1 calc PR A 1
H13C H 0.5152 0.3410 0.8996 0.081 Uiso 0.588(6) 1 calc PR A 1
C13B C 0.4510(9) 0.2944(5) 0.8304(7) 0.055(2) Uani 0.412(6) 1 d P A 2
H13D H 0.4483 0.3462 0.8960 0.082 Uiso 0.412(6) 1 calc PR A 2
H13E H 0.3654 0.2899 0.7783 0.082 Uiso 0.412(6) 1 calc PR A 2
H13F H 0.5173 0.3124 0.7763 0.082 Uiso 0.412(6) 1 calc PR A 2
C21A C 0.2525(5) -0.0148(4) 0.6628(4) 0.0444(11) Uani 0.588(6) 1 d P A 1
H21A H 0.1577 -0.0068 0.6589 0.067 Uiso 0.588(6) 1 calc PR A 1
H21B H 0.2745 -0.0867 0.6649 0.067 Uiso 0.588(6) 1 calc PR A 1
H21C H 0.2816 0.0163 0.5876 0.067 Uiso 0.588(6) 1 calc PR A 1
C21B C 0.2311(7) 0.0734(10) 0.6771(8) 0.082(4) Uani 0.412(6) 1 d P A 2
H21D H 0.2442 0.0377 0.5989 0.123 Uiso 0.412(6) 1 calc PR A 2
H21E H 0.2470 0.1455 0.6667 0.123 Uiso 0.412(6) 1 calc PR A 2
H21F H 0.1411 0.0632 0.6943 0.123 Uiso 0.412(6) 1 calc PR A 2
C23 C 0.7392(6) 0.2514(4) 1.0921(6) 0.0548(14) Uani 0.50 1 d P . .
H23A H 0.8315 0.2382 1.1221 0.082 Uiso 0.50 1 calc PR . .
H23B H 0.7076 0.3056 1.1429 0.082 Uiso 0.50 1 calc PR . .
H23C H 0.7294 0.2718 1.0024 0.082 Uiso 0.50 1 calc PR . .
C31A C 0.5919(6) -0.1342(5) 0.6629(5) 0.0508(13) Uani 0.588(6) 1 d P A 1
H31A H 0.5921 -0.2074 0.6744 0.076 Uiso 0.588(6) 1 calc PR A 1
H31B H 0.6811 -0.1109 0.6580 0.076 Uiso 0.588(6) 1 calc PR A 1
H31C H 0.5357 -0.1167 0.5839 0.076 Uiso 0.588(6) 1 calc PR A 1
C31B C 0.5179(14) -0.1188(8) 0.6405(7) 0.076(3) Uani 0.412(6) 1 d P A 2
H31D H 0.5741 -0.0813 0.5894 0.114 Uiso 0.412(6) 1 calc PR A 2
H31E H 0.4261 -0.1064 0.6074 0.114 Uiso 0.412(6) 1 calc PR A 2
H31F H 0.5366 -0.1910 0.6358 0.114 Uiso 0.412(6) 1 calc PR A 2
C32A C 0.8196(8) -0.1897(6) 1.0299(5) 0.0387(12) Uani 0.588(6) 1 d P A 1
H32A H 0.8064 -0.2519 0.9800 0.058 Uiso 0.588(6) 1 calc PR A 1
H32B H 0.8192 -0.2050 1.1202 0.058 Uiso 0.588(6) 1 calc PR A 1
H32C H 0.9038 -0.1596 1.0177 0.058 Uiso 0.588(6) 1 calc PR A 1
C32B C 0.8203(14) -0.1828(14) 0.992(2) 0.158(10) Uani 0.412(6) 1 d P A 2
H32D H 0.8666 -0.1850 1.0789 0.237 Uiso 0.412(6) 1 calc PR A 2
H32E H 0.8796 -0.1581 0.9340 0.237 Uiso 0.412(6) 1 calc PR A 2
H32F H 0.7899 -0.2505 0.9660 0.237 Uiso 0.412(6) 1 calc PR A 2
V1 V 0.51595(3) 0.06471(3) 0.79672(3) 0.03016(9) Uani 1 1 d . A .
V2 V 0.72331(3) 0.02525(3) 1.05768(3) 0.03065(9) Uani 1 1 d . . .
V3 V 0.46816(3) 0.16078(3) 1.07217(3) 0.03003(9) Uani 1 1 d . . .
O123 O 0.5000 0.0000 1.0000 0.0238(3) Uani 1 2 d S . .
O21 O 0.31965(14) 0.03536(12) 0.78086(14) 0.0327(3) Uani 1 1 d . . .
O23 O 0.65782(15) 0.15394(12) 1.10593(15) 0.0360(3) Uani 1 1 d . . .
O32 O 0.71509(13) -0.11919(11) 0.98779(15) 0.0321(3) Uani 1 1 d . . .
O12 O 0.70726(14) 0.07021(13) 0.87763(15) 0.0352(3) Uani 1 1 d . . .
O31 O 0.54276(16) -0.08633(13) 0.76943(13) 0.0362(3) Uani 1 1 d . . .
O13 O 0.48496(15) 0.19423(11) 0.89316(15) 0.0341(3) Uani 1 1 d . . .
O2 O 0.87985(16) 0.03863(15) 1.09641(18) 0.0462(4) Uani 1 1 d . . .
O1 O 0.52802(19) 0.11081(16) 0.65653(16) 0.0497(4) Uani 1 1 d . . .
O3 O 0.4430(2) 0.27386(13) 1.1214(2) 0.0502(4) Uani 1 1 d . . .

loop_
_atom_site_aniso_label
_atom_site_aniso_U_11
_atom_site_aniso_U_22
_atom_site_aniso_U_33
_atom_site_aniso_U_23
_atom_site_aniso_U_13
_atom_site_aniso_U_12
C12 0.0359(12) 0.091(2) 0.0517(15) 0.0130(15) 0.0174(11) -0.0070(13)
C13A 0.053(3) 0.0306(19) 0.075(3) 0.012(2) 0.000(2) -0.0094(18)
C13B 0.087(6) 0.030(3) 0.045(3) 0.018(2) 0.003(3) 0.011(3)
C21A 0.047(2) 0.052(3) 0.0291(17) 0.0042(16) -0.0128(15) -0.0096(18)
C21B 0.042(4) 0.146(11) 0.052(4) 0.053(6) -0.012(3) 0.009(5)
C23 0.064(3) 0.040(3) 0.063(3) -0.009(2) 0.018(3) -0.027(2)
C31A 0.067(3) 0.054(3) 0.038(3) -0.014(2) 0.029(2) -0.005(3)
C31B 0.134(10) 0.062(5) 0.028(3) -0.025(3) -0.008(5) 0.028(6)
C32A 0.040(3) 0.035(2) 0.039(2) 0.0031(17) -0.0030(16) 0.020(2)
C32B 0.031(5) 0.096(11) 0.34(3) -0.119(15) -0.018(11) 0.029(6)
V1 0.03292(17) 0.03775(18) 0.01959(14) 0.00467(12) 0.00266(11) 0.00515(13)
V2 0.02463(15) 0.03461(18) 0.03104(17) 0.00331(13) -0.00231(12) 0.00154(12)
V3 0.03346(17) 0.02524(16) 0.03140(17) -0.00530(12) 0.00440(12) 0.00640(12)
O123 0.0220(8) 0.0305(9) 0.0186(7) -0.0005(6) 0.0024(6) 0.0068(6)
O21 0.0312(7) 0.0391(8) 0.0252(6) 0.0039(5) -0.0054(5) 0.0048(6)
O23 0.0375(8) 0.0361(8) 0.0324(7) -0.0047(6) -0.0023(6) -0.0013(6)
O32 0.0241(6) 0.0328(7) 0.0392(7) -0.0014(6) 0.0038(5) 0.0106(5)
O12 0.0285(7) 0.0447(8) 0.0334(7) 0.0016(6) 0.0077(5) 0.0029(6)
O31 0.0423(8) 0.0448(8) 0.0221(6) -0.0084(6) 0.0070(5) 0.0077(7)
O13 0.0377(7) 0.0266(7) 0.0366(7) 0.0072(6) -0.0004(6) 0.0041(6)
O2 0.0274(7) 0.0562(11) 0.0529(10) 0.0024(8) -0.0029(7) 0.0015(7)
O1 0.0550(10) 0.0672(12) 0.0273(7) 0.0134(8) 0.0068(7) -0.0005(9)
O3 0.0587(11) 0.0324(8) 0.0599(11) -0.0148(8) 0.0100(9) 0.0091(7)

loop_
_atom_type_symbol
_atom_type_description
_atom_type_scat_dispersion_real
_atom_type_scat_dispersion_imag
_atom_type_scat_source
C C 0.0033 0.0016 'International Tables Vol C Tables 4.2.6.8 and 6.1.1.4'
H H 0.0000 0.0000 'International Tables Vol C Tables 4.2.6.8 and 6.1.1.4'
O O 0.0106 0.0060 'International Tables Vol C Tables 4.2.6.8 and 6.1.1.4'
V V 0.3005 0.5294 'International Tables Vol C Tables 4.2.6.8 and 6.1.1.4'

loop_
_geom_angle_atom_site_label_1
_geom_angle_atom_site_label_2
_geom_angle_atom_site_label_3
_geom_angle
_geom_angle_site_symmetry_1
_geom_angle_site_symmetry_3
O1 V1 O12 100.44(8) . .
O1 V1 O13 100.17(9) . .
O12 V1 O13 88.14(6) . .
O1 V1 O21 101.12(8) . .
O12 V1 O21 158.42(6) . .
O13 V1 O21 88.94(6) . .
O1 V1 O31 102.16(9) . .
O12 V1 O31 87.30(7) . .
O13 V1 O31 157.67(6) . .
O21 V1 O31 87.32(7) . .
O1 V1 O123 179.28(8) . .
O12 V1 O123 79.11(4) . .
O13 V1 O123 79.27(4) . .
O21 V1 O123 79.34(4) . .
O31 V1 O123 78.40(4) . .
O2 V2 O23 102.03(9) . .
O2 V2 O12 99.32(8) . .
O23 V2 O12 90.10(7) . .
O2 V2 O21 98.96(8) . 3_657
O23 V2 O21 90.19(7) . 3_657
O12 V2 O21 161.24(6) . 3_657
O2 V2 O32 100.65(8) . .
O23 V2 O32 157.31(6) . .
O12 V2 O32 86.54(7) . .
O21 V2 O32 85.97(7) 3_657 .
O2 V2 O123 177.91(7) . .
O23 V2 O123 80.06(5) . .
O12 V2 O123 80.74(4) . .
O21 V2 O123 80.84(4) 3_657 .
O32 V2 O123 77.25(4) . .
O3 V3 O23 100.66(9) . .
O3 V3 O31 99.23(9) . 3_657
O23 V3 O31 89.50(7) . 3_657
O3 V3 O13 98.02(9) . .
O23 V3 O13 88.34(7) . .
O31 V3 O13 162.72(7) 3_657 .
O3 V3 O32 99.95(9) . 3_657
O23 V3 O32 159.35(6) . 3_657
O31 V3 O32 88.41(7) 3_657 3_657
O13 V3 O32 87.60(7) . 3_657
O3 V3 O123 178.91(8) . .
O23 V3 O123 80.38(5) . .
O31 V3 O123 81.09(5) 3_657 .
O13 V3 O123 81.65(5) . .
O32 V3 O123 79.00(4) 3_657 .
V3 O123 V3 180.0 3_657 .
V3 O123 V2 92.295(14) 3_657 .
V3 O123 V2 87.705(14) . .
V3 O123 V2 87.705(14) 3_657 3_657
V3 O123 V2 92.295(14) . 3_657
V2 O123 V2 180.0 . 3_657
V3 O123 V1 89.807(17) 3_657 3_657
V3 O123 V1 90.193(17) . 3_657
V2 O123 V1 90.041(14) . 3_657
V2 O123 V1 89.959(14) 3_657 3_657
V3 O123 V1 90.193(16) 3_657 .
V3 O123 V1 89.807(17) . .
V2 O123 V1 89.959(14) . .
V2 O123 V1 90.041(14) 3_657 .
V1 O123 V1 180.0 3_657 .
C21B O21 C21A 48.6(5) . .
C21B O21 V2 127.7(4) . 3_657
C21A O21 V2 113.9(2) . 3_657
C21B O21 V1 121.4(4) . .
C21A O21 V1 119.6(2) . .
V2 O21 V1 109.75(6) 3_657 .
C23 O23 V2 119.8(3) . .
C23 O23 V3 119.0(3) . .
V2 O23 V3 111.86(8) . .
C32B O32 C32A 16.5(12) . .
C32B O32 V3 123.7(8) . 3_657
C32A O32 V3 123.7(4) . 3_657
C32B O32 V2 124.7(8) . .
C32A O32 V2 119.8(4) . .
V3 O32 V2 111.44(6) 3_657 .
C12 O12 V2 121.57(16) . .
C12 O12 V1 120.66(16) . .
V2 O12 V1 110.08(7) . .
C31B O31 C31A 32.2(5) . .
C31B O31 V3 130.2(5) . 3_657
C31A O31 V3 120.9(3) . 3_657
C31B O31 V1 114.9(4) . .
C31A O31 V1 127.4(3) . .
V3 O31 V1 110.31(7) 3_657 .
C13A O13 C13B 44.2(4) . .
C13A O13 V3 119.5(3) . .
C13B O13 V3 125.2(3) . .
C13A O13 V1 117.8(3) . .
C13B O13 V1 124.3(3) . .
V3 O13 V1 109.28(7) . .

loop_
_geom_bond_atom_site_label_1
_geom_bond_atom_site_label_2
_geom_bond_distance
_geom_bond_site_symmetry_2
C12 O12 1.418(3) .
C13A O13 1.388(4) .
C13B O13 1.477(5) .
C21A O21 1.472(4) .
C21B O21 1.397(6) .
C23 O23 1.529(5) .
C31A O31 1.416(5) .
C31B O31 1.394(7) .
C32A O32 1.423(6) .
C32B O32 1.344(13) .
V1 O1 1.5944(16) .
V1 O12 2.0050(16) .
V1 O13 2.0057(16) .
V1 O21 2.0070(16) .
V1 O31 2.0082(17) .
V1 O123 2.2984(5) .
V2 O2 1.5902(16) .
V2 O23 1.8920(16) .
V2 O12 1.9450(16) .
V2 O21 1.9539(15) 3_657
V2 O32 2.0115(16) .
V2 O123 2.2817(5) .
V3 O3 1.5886(17) .
V3 O23 1.9056(16) .
V3 O31 1.9246(16) 3_657
V3 O13 1.9390(16) .
V3 O32 1.9510(15) 3_657
V3 O123 2.2588(5) .
O123 V3 2.2588(5) 3_657
O123 V2 2.2817(5) 3_657
O123 V1 2.2984(5) 3_657
O21 V2 1.9539(15) 3_657
O32 V3 1.9510(15) 3_657
O31 V3 1.9246(16) 3_657
